data_7053420
loop_
_publ_author_name
'Gibson, Elizabeth A.'
'Duhme-Klair, Anne-K.'
'Perutz, Robin N.'

_publ_section_title
;
 Design and synthesis of water soluble (metallo)porphyrins with pendant
 arms: studies of binding to xanthine oxidase
;
_journal_issue 6
_journal_name_full 'New Journal of Chemistry'
_journal_page_first 1125
_journal_paper_doi 10.1039/b9nj00736a
_journal_volume 34
_journal_year 2010
_chemical_formula_moiety 'C15 H14 N2 O4'
_chemical_formula_sum 'C15 H14 N2 O4'
_chemical_formula_weight 286.28
_chemical_name_systematic
;
?
;
_space_group_IT_number 14
_symmetry_cell_setting monoclinic
_symmetry_space_group_name_Hall '-P 2yn'
_symmetry_space_group_name_H-M 'P 1 21/n 1'
_atom_sites_solution_hydrogens geom
_atom_sites_solution_primary direct
_atom_sites_solution_secondary difmap
_audit_creation_method SHELXL-97
_cell_angle_alpha 90.00
_cell_angle_beta 118.0610(10)
_cell_angle_gamma 90.00
_cell_formula_units_Z 4
_cell_length_a 13.6031(9)
_cell_length_b 8.0726(5)
_cell_length_c 13.6339(9)
_cell_measurement_reflns_used 5822
_cell_measurement_temperature 110(2)
_cell_measurement_theta_max 28.30
_cell_measurement_theta_min 2.91
_cell_volume 1321.17(15)
_computing_cell_refinement 'Bruker SMART'
_computing_data_collection 'Bruker SMART'
_computing_data_reduction 'Bruker SAINT'
_computing_molecular_graphics 'Bruker SHELXTL'
_computing_publication_material 'Bruker SHELXTL'
_computing_structure_refinement 'SHELXL-97 (Sheldrick, 1997)'
_computing_structure_solution 'SHELXS-97 (Sheldrick, 1997)'
_diffrn_ambient_temperature 110(2)
_diffrn_measured_fraction_theta_full 0.997
_diffrn_measured_fraction_theta_max 0.997
_diffrn_measurement_device_type 'CCD area detector'
_diffrn_measurement_method 'phi and omega scans'
_diffrn_radiation_monochromator graphite
_diffrn_radiation_source 'fine-focus sealed tube'
_diffrn_radiation_type MoK\a
_diffrn_radiation_wavelength 0.71073
_diffrn_reflns_av_R_equivalents 0.0194
_diffrn_reflns_av_sigmaI/netI 0.0188
_diffrn_reflns_limit_h_max 18
_diffrn_reflns_limit_h_min -18
_diffrn_reflns_limit_k_max 10
_diffrn_reflns_limit_k_min -10
_diffrn_reflns_limit_l_max 18
_diffrn_reflns_limit_l_min -18
_diffrn_reflns_number 13200
_diffrn_reflns_theta_full 28.30
_diffrn_reflns_theta_max 28.30
_diffrn_reflns_theta_min 1.74
_exptl_absorpt_coefficient_mu 0.106
_exptl_absorpt_correction_T_max 0.980
_exptl_absorpt_correction_T_min 0.906
_exptl_absorpt_correction_type multi-scan
_exptl_absorpt_process_details 'SADABS v2.03; (Sheldrick)'
_exptl_crystal_colour colourless
_exptl_crystal_density_diffrn 1.439
_exptl_crystal_density_method 'not measured'
_exptl_crystal_description block
_exptl_crystal_F_000 600
_exptl_crystal_size_max 0.37
_exptl_crystal_size_mid 0.32
_exptl_crystal_size_min 0.22
_refine_diff_density_max 0.377
_refine_diff_density_min -0.186
_refine_diff_density_rms 0.048
_refine_ls_extinction_method none
_refine_ls_goodness_of_fit_ref 1.033
_refine_ls_hydrogen_treatment mixed
_refine_ls_matrix_type full
_refine_ls_number_parameters 196
_refine_ls_number_reflns 3270
_refine_ls_number_restraints 0
_refine_ls_restrained_S_all 1.033
_refine_ls_R_factor_all 0.0403
_refine_ls_R_factor_gt 0.0364
_refine_ls_shift/su_max 0.001
_refine_ls_shift/su_mean 0.000
_refine_ls_structure_factor_coef Fsqd
_refine_ls_weighting_details 'calc w=1/[\s^2^(Fo^2^)+(0.0556P)^2^+0.4670P] where P=(Fo^2^+2Fc^2^)/3'
_refine_ls_weighting_scheme calc
_refine_ls_wR_factor_gt 0.0979
_refine_ls_wR_factor_ref 0.1011
_reflns_number_gt 2937
_reflns_number_total 3270
_reflns_threshold_expression >2sigma(I)
_cod_data_source_file b9nj00736a.txt
_cod_data_source_block rnp0618m
_cod_depositor_comments
;
The following automatic conversions were performed:

'_symmetry_cell_setting' value 'Monoclinic' changed to 'monoclinic'
according to /home/saulius/struct/CIF-dictionaries/cif_core.dic
dictionary named 'cif_core.dic' version 2.4.2 from 2011-04-26.

Automatic conversion script
Id: cif_fix_values 1891 2012-01-12 08:04:46Z andrius 
;
_cod_original_sg_symbol_H-M P2(1)/n
_cod_database_code 7053420

loop_
_symmetry_equiv_pos_as_xyz
'x, y, z'
'-x+1/2, y+1/2, -z+1/2'
'-x, -y, -z'
'x-1/2, -y-1/2, z-1/2'

loop_
_atom_site_label
_atom_site_type_symbol
_atom_site_fract_x
_atom_site_fract_y
_atom_site_fract_z
_atom_site_U_iso_or_equiv
_atom_site_adp_type
_atom_site_occupancy
_atom_site_symmetry_multiplicity
_atom_site_calc_flag
_atom_site_refinement_flags
C1 C 0.66305(8) 0.56500(13) 0.92848(8) 0.0155(2) Uani 1 1 d .
C2 C 0.75532(8) 0.46464(13) 0.93080(8) 0.0151(2) Uani 1 1 d .
C3 C 0.85447(8) 0.41938(12) 1.02619(8) 0.0145(2) Uani 1 1 d .
C4 C 0.93668(8) 0.32896(13) 1.01578(8) 0.0156(2) Uani 1 1 d .
H4 H 1.0035 0.2996 1.0802 0.019 Uiso 1 1 calc R
C5 C 0.92065(8) 0.28188(13) 0.91082(8) 0.0151(2) Uani 1 1 d .
C6 C 0.82165(8) 0.32304(13) 0.81578(8) 0.0172(2) Uani 1 1 d .
H6 H 0.8096 0.2886 0.7444 0.021 Uiso 1 1 calc R
C7 C 0.74201(8) 0.41405(13) 0.82711(8) 0.0169(2) Uani 1 1 d .
H7 H 0.6757 0.4436 0.7622 0.020 Uiso 1 1 calc R
C8 C 1.10223(8) 0.14084(13) 0.97162(8) 0.0158(2) Uani 1 1 d .
C9 C 1.17451(8) 0.06261(13) 0.92800(8) 0.0158(2) Uani 1 1 d .
C10 C 1.25409(9) -0.05021(13) 0.99722(9) 0.0191(2) Uani 1 1 d .
H10 H 1.2618 -0.0752 1.0686 0.023 Uiso 1 1 calc R
C11 C 1.32205(10) -0.12562(14) 0.95996(10) 0.0237(2) Uani 1 1 d .
H11 H 1.3750 -0.2044 1.0072 0.028 Uiso 1 1 calc R
C12 C 1.24234(9) 0.01801(15) 0.79698(9) 0.0220(2) Uani 1 1 d .
H12 H 1.2386 0.0439 0.7273 0.026 Uiso 1 1 calc R
C13 C 1.16924(9) 0.09904(14) 0.82589(9) 0.0188(2) Uani 1 1 d .
H13 H 1.1170 0.1773 0.7770 0.023 Uiso 1 1 calc R
C14 C 0.57528(9) 0.68597(15) 1.02253(9) 0.0217(2) Uani 1 1 d .
H14A H 0.5847 0.7997 1.0031 0.033 Uiso 1 1 calc R
H14B H 0.5778 0.6852 1.0956 0.033 Uiso 1 1 calc R
H14C H 0.5033 0.6427 0.9666 0.033 Uiso 1 1 calc R
C15 C 0.96516(9) 0.41730(16) 1.22416(9) 0.0227(2) Uani 1 1 d .
H15A H 0.9683 0.2961 1.2286 0.034 Uiso 1 1 calc R
H15B H 0.9638 0.4623 1.2902 0.034 Uiso 1 1 calc R
H15C H 1.0309 0.4592 1.2204 0.034 Uiso 1 1 calc R
N1 N 1.00100(7) 0.19667(11) 0.89325(7) 0.01576(19) Uani 1 1 d .
H1 H 0.9794(12) 0.1722(18) 0.8241(13) 0.025(4) Uiso 1 1 d .
N2 N 1.31763(8) -0.09434(13) 0.86164(9) 0.0242(2) Uani 1 1 d .
O1 O 0.66382(6) 0.58327(10) 1.02590(6) 0.01957(18) Uani 1 1 d .
O2 O 0.58976(7) 0.62519(12) 0.84396(7) 0.0266(2) Uani 1 1 d .
O3 O 0.86665(6) 0.46738(10) 1.12678(6) 0.01891(18) Uani 1 1 d .
O4 O 1.13537(7) 0.14996(11) 1.07154(6) 0.0248(2) Uani 1 1 d .

loop_
_atom_site_aniso_label
_atom_site_aniso_U_11
_atom_site_aniso_U_22
_atom_site_aniso_U_33
_atom_site_aniso_U_23
_atom_site_aniso_U_13
_atom_site_aniso_U_12
C1 0.0144(4) 0.0174(5) 0.0155(5) 0.0004(4) 0.0077(4) -0.0013(4)
C2 0.0138(4) 0.0171(5) 0.0147(5) 0.0014(4) 0.0071(4) 0.0002(4)
C3 0.0150(5) 0.0165(5) 0.0121(4) -0.0002(3) 0.0065(4) -0.0014(4)
C4 0.0131(4) 0.0193(5) 0.0131(4) 0.0008(4) 0.0052(4) 0.0003(4)
C5 0.0135(4) 0.0171(5) 0.0155(5) 0.0000(4) 0.0073(4) -0.0004(4)
C6 0.0165(5) 0.0222(5) 0.0123(4) -0.0012(4) 0.0063(4) 0.0006(4)
C7 0.0139(5) 0.0215(5) 0.0133(5) 0.0015(4) 0.0048(4) 0.0008(4)
C8 0.0153(5) 0.0166(5) 0.0158(5) -0.0006(4) 0.0077(4) 0.0000(4)
C9 0.0137(4) 0.0171(5) 0.0170(5) -0.0030(4) 0.0076(4) -0.0025(4)
C10 0.0187(5) 0.0192(5) 0.0218(5) 0.0017(4) 0.0116(4) 0.0002(4)
C11 0.0225(5) 0.0200(5) 0.0330(6) 0.0037(4) 0.0168(5) 0.0043(4)
C12 0.0197(5) 0.0296(6) 0.0197(5) -0.0050(4) 0.0118(4) -0.0034(4)
C13 0.0149(5) 0.0246(5) 0.0163(5) -0.0016(4) 0.0068(4) -0.0011(4)
C14 0.0195(5) 0.0250(5) 0.0218(5) -0.0016(4) 0.0108(4) 0.0066(4)
C15 0.0182(5) 0.0362(6) 0.0118(5) 0.0005(4) 0.0055(4) 0.0052(4)
N1 0.0140(4) 0.0219(4) 0.0114(4) -0.0021(3) 0.0060(3) 0.0008(3)
N2 0.0231(5) 0.0250(5) 0.0303(5) -0.0043(4) 0.0173(4) -0.0005(4)
O1 0.0191(4) 0.0251(4) 0.0155(4) 0.0010(3) 0.0090(3) 0.0078(3)
O2 0.0206(4) 0.0423(5) 0.0178(4) 0.0086(3) 0.0095(3) 0.0130(4)
O3 0.0160(4) 0.0282(4) 0.0117(3) -0.0008(3) 0.0059(3) 0.0043(3)
O4 0.0218(4) 0.0366(5) 0.0138(4) -0.0002(3) 0.0064(3) 0.0100(3)

loop_
_atom_type_symbol
_atom_type_description
_atom_type_scat_dispersion_real
_atom_type_scat_dispersion_imag
_atom_type_scat_source
C C 0.0033 0.0016 'International Tables Vol C Tables 4.2.6.8 and 6.1.1.4'
H H 0.0000 0.0000 'International Tables Vol C Tables 4.2.6.8 and 6.1.1.4'
N N 0.0061 0.0033 'International Tables Vol C Tables 4.2.6.8 and 6.1.1.4'
O O 0.0106 0.0060 'International Tables Vol C Tables 4.2.6.8 and 6.1.1.4'

loop_
_geom_angle_atom_site_label_1
_geom_angle_atom_site_label_2
_geom_angle_atom_site_label_3
_geom_angle
O2 C1 O1 121.30(9)
O2 C1 C2 123.21(9)
O1 C1 C2 115.48(9)
C7 C2 C3 117.94(9)
C7 C2 C1 115.62(9)
C3 C2 C1 126.42(9)
O3 C3 C4 121.89(9)
O3 C3 C2 117.78(9)
C4 C3 C2 120.33(9)
C5 C4 C3 120.00(9)
C5 C4 H4 120.0
C3 C4 H4 120.0
C4 C5 C6 120.18(9)
C4 C5 N1 123.36(9)
C6 C5 N1 116.44(9)
C7 C6 C5 119.20(9)
C7 C6 H6 120.4
C5 C6 H6 120.4
C6 C7 C2 122.32(9)
C6 C7 H7 118.8
C2 C7 H7 118.8
O4 C8 N1 124.21(9)
O4 C8 C9 119.97(9)
N1 C8 C9 115.82(9)
C10 C9 C13 118.36(9)
C10 C9 C8 116.83(9)
C13 C9 C8 124.78(9)
C11 C10 C9 118.64(10)
C11 C10 H10 120.7
C9 C10 H10 120.7
N2 C11 C10 124.10(11)
N2 C11 H11 117.9
C10 C11 H11 118.0
N2 C12 C13 123.88(10)
N2 C12 H12 118.1
C13 C12 H12 118.1
C9 C13 C12 118.44(10)
C9 C13 H13 120.8
C12 C13 H13 120.8
O1 C14 H14A 109.5
O1 C14 H14B 109.5
H14A C14 H14B 109.5
O1 C14 H14C 109.5
H14A C14 H14C 109.5
H14B C14 H14C 109.5
O3 C15 H15A 109.5
O3 C15 H15B 109.5
H15A C15 H15B 109.5
O3 C15 H15C 109.5
H15A C15 H15C 109.5
H15B C15 H15C 109.5
C8 N1 C5 127.50(9)
C8 N1 H1 118.5(10)
C5 N1 H1 113.8(10)
C11 N2 C12 116.54(10)
C1 O1 C14 114.62(8)
C3 O3 C15 118.19(8)

loop_
_geom_bond_atom_site_label_1
_geom_bond_atom_site_label_2
_geom_bond_distance
C1 O2 1.2153(13)
C1 O1 1.3315(12)
C1 C2 1.4817(14)
C2 C7 1.3991(14)
C2 C3 1.4120(13)
C3 O3 1.3583(12)
C3 C4 1.3974(14)
C4 C5 1.3951(14)
C4 H4 0.9500
C5 C6 1.4004(14)
C5 N1 1.4042(13)
C6 C7 1.3765(14)
C6 H6 0.9500
C7 H7 0.9500
C8 O4 1.2194(13)
C8 N1 1.3627(13)
C8 C9 1.5064(14)
C9 C10 1.3896(15)
C9 C13 1.3913(14)
C10 C11 1.3875(15)
C10 H10 0.9500
C11 N2 1.3373(16)
C11 H11 0.9500
C12 N2 1.3413(16)
C12 C13 1.3931(15)
C12 H12 0.9500
C13 H13 0.9500
C14 O1 1.4450(12)
C14 H14A 0.9800
C14 H14B 0.9800
C14 H14C 0.9800
C15 O3 1.4311(12)
C15 H15A 0.9800
C15 H15B 0.9800
C15 H15C 0.9800
N1 H1 0.868(15)

loop_
_geom_hbond_atom_site_label_D
_geom_hbond_atom_site_label_H
_geom_hbond_atom_site_label_A
_geom_hbond_distance_DH
_geom_hbond_distance_HA
_geom_hbond_distance_DA
_geom_hbond_angle_DHA
_geom_hbond_site_symmetry_A
N1 H1 O2 0.868(15) 2.062(15) 2.9257(12) 173.4(14) 2_646

loop_
_geom_torsion_atom_site_label_1
_geom_torsion_atom_site_label_2
_geom_torsion_atom_site_label_3
_geom_torsion_atom_site_label_4
_geom_torsion
O2 C1 C2 C7 -12.45(15)
O1 C1 C2 C7 166.31(9)
O2 C1 C2 C3 166.15(11)
O1 C1 C2 C3 -15.09(15)
C7 C2 C3 O3 -179.40(9)
C1 C2 C3 O3 2.03(15)
C7 C2 C3 C4 0.94(15)
C1 C2 C3 C4 -177.63(10)
O3 C3 C4 C5 179.86(9)
C2 C3 C4 C5 -0.48(15)
C3 C4 C5 C6 -0.87(16)
C3 C4 C5 N1 177.43(9)
C4 C5 C6 C7 1.73(16)
N1 C5 C6 C7 -176.68(9)
C5 C6 C7 C2 -1.28(16)
C3 C2 C7 C6 -0.05(16)
C1 C2 C7 C6 178.67(10)
O4 C8 C9 C10 24.21(15)
N1 C8 C9 C10 -155.31(10)
O4 C8 C9 C13 -153.76(11)
N1 C8 C9 C13 26.72(15)
C13 C9 C10 C11 -2.17(15)
C8 C9 C10 C11 179.72(10)
C9 C10 C11 N2 1.39(18)
C10 C9 C13 C12 1.36(15)
C8 C9 C13 C12 179.31(10)
N2 C12 C13 C9 0.36(17)
O4 C8 N1 C5 4.27(17)
C9 C8 N1 C5 -176.23(9)
C4 C5 N1 C8 2.93(17)
C6 C5 N1 C8 -178.71(10)
C10 C11 N2 C12 0.30(17)
C13 C12 N2 C11 -1.20(17)
O2 C1 O1 C14 -3.14(15)
C2 C1 O1 C14 178.07(9)
C4 C3 O3 C15 -2.42(15)
C2 C3 O3 C15 177.92(9)
